data_1570214
loop_
_publ_author_name
'Au-Yeung, Cathay Chai'
'Leung, Ming-Yi'
'Lai, Shiu-Lun'
'Cheng, Shun-Cheung'
'Li, Lok-Kwan'
'Tang, Man-Chung'
'Kwok, Wing-Kei'
'Ko, Chi-Chiu'
'Chan, Mei-Yee'
'Yam, Vivian Wing-Wah'

_publ_section_title
;
 Thermally activated delayed fluorescence tetradentate ligand-containing
 gold(III) complexes with preferential molecular orientation and their
 application in organic light-emitting devices.
;
_journal_issue 1
_journal_name_full 'Materials horizons'
_journal_page_first 151
_journal_page_last 162
_journal_paper_doi 10.1039/d3mh00910f
_journal_volume 11
_journal_year 2024
_chemical_formula_moiety 'C44 H48 Au N3, C H2 Cl2'
_chemical_formula_sum 'C45 H50 Au Cl2 N3'
_chemical_formula_weight 900.74
_space_group_crystal_system triclinic
_space_group_IT_number 2
_space_group_name_Hall '-P 1'
_space_group_name_H-M_alt 'P -1'
_atom_sites_solution_hydrogens geom
_atom_sites_solution_primary dual
_audit_creation_date 2022-07-12
_audit_creation_method
;
Olex2 1.5
(compiled 2022.04.07 svn.rca3783a0 for OlexSys, GUI svn.r6498)
;
_audit_update_record
;
2023-06-13 deposited with the CCDC.	2023-09-17 downloaded from the CCDC.
;
_cell_angle_alpha 111.312(4)
_cell_angle_beta 99.798(3)
_cell_angle_gamma 90.068(4)
_cell_formula_units_Z 4
_cell_length_a 13.6447(15)
_cell_length_b 16.790(2)
_cell_length_c 18.809(2)
_cell_measurement_reflns_used 9937
_cell_measurement_temperature 100.0
_cell_measurement_theta_max 27.55
_cell_measurement_theta_min 2.44
_cell_volume 3946.5(8)
_computing_cell_refinement 'SAINT V8.38A (Bruker, 2018)'
_computing_data_reduction 'SAINT V8.38A (Bruker, 2018)'
_computing_molecular_graphics 'Olex2 1.5 (Dolomanov et al., 2009)'
_computing_publication_material 'Olex2 1.5 (Dolomanov et al., 2009)'
_computing_structure_refinement 'SHELXL 2018/3 (Sheldrick, 2015)'
_computing_structure_solution 'SHELXT 2018/2 (Sheldrick, 2018)'
_diffrn_ambient_temperature 100.0
_diffrn_detector 'Bruker PHOTON 100 area detector'
_diffrn_detector_area_resol_mean 7.9
_diffrn_detector_type 'CMOS area detector'
_diffrn_measured_fraction_theta_full 0.993
_diffrn_measured_fraction_theta_max 0.983
_diffrn_measurement_device 'three-circle diffractometer'
_diffrn_measurement_device_type 'Bruker CMOS area detector'
_diffrn_measurement_method '\w and \f scans'
_diffrn_radiation_monochromator 'mirror optics'
_diffrn_radiation_probe x-ray
_diffrn_radiation_type MoK\a
_diffrn_radiation_wavelength 0.71073
_diffrn_reflns_av_R_equivalents 0.0540
_diffrn_reflns_av_unetI/netI 0.0709
_diffrn_reflns_Laue_measured_fraction_full 0.993
_diffrn_reflns_Laue_measured_fraction_max 0.983
_diffrn_reflns_limit_h_max 14
_diffrn_reflns_limit_h_min -17
_diffrn_reflns_limit_k_max 21
_diffrn_reflns_limit_k_min -21
_diffrn_reflns_limit_l_max 23
_diffrn_reflns_limit_l_min -24
_diffrn_reflns_number 43076
_diffrn_reflns_point_group_measured_fraction_full 0.993
_diffrn_reflns_point_group_measured_fraction_max 0.983
_diffrn_reflns_theta_full 25.242
_diffrn_reflns_theta_max 27.591
_diffrn_reflns_theta_min 2.240
_diffrn_source 'microfocus sealed X-ray tube'
_diffrn_source_current 1.0
_diffrn_source_power 0.05
_diffrn_source_type 'Incoatec I\ms'
_diffrn_source_voltage 50.0
_diffrn_standards_number 0
_exptl_absorpt_coefficient_mu 3.899
_exptl_absorpt_correction_T_max 0.0949
_exptl_absorpt_correction_T_min 0.0459
_exptl_absorpt_correction_type multi-scan
_exptl_absorpt_process_details
'SADABS-2016/2 (Bruker,2016/2) was used for absorption correction. wR2(int) was 0.1060 before and 0.0610 after correction. The Ratio of minimum to maximum transmission is 0.4837. The \l/2 correction factor is Not present.'
_exptl_crystal_colour red
_exptl_crystal_colour_primary red
_exptl_crystal_density_diffrn 1.516
_exptl_crystal_description block
_exptl_crystal_F_000 1816
_exptl_crystal_recrystallization_method 'Re-crystallisation from solvent'
_exptl_crystal_size_max 0.21
_exptl_crystal_size_mid 0.19
_exptl_crystal_size_min 0.17
_refine_diff_density_max 1.946
_refine_diff_density_min -2.465
_refine_diff_density_rms 0.171
_refine_ls_extinction_method none
_refine_ls_goodness_of_fit_ref 1.083
_refine_ls_hydrogen_treatment constr
_refine_ls_matrix_type full
_refine_ls_number_parameters 943
_refine_ls_number_reflns 17979
_refine_ls_number_restraints 0
_refine_ls_restrained_S_all 1.083
_refine_ls_R_factor_all 0.0650
_refine_ls_R_factor_gt 0.0428
_refine_ls_shift/su_max 0.001
_refine_ls_shift/su_mean 0.000
_refine_ls_structure_factor_coef Fsqd
_refine_ls_weighting_details 'w=1/[\s^2^(Fo^2^)+18.9251P] where P=(Fo^2^+2Fc^2^)/3'
_refine_ls_weighting_scheme calc
_refine_ls_wR_factor_gt 0.0888
_refine_ls_wR_factor_ref 0.0999
_reflns_Friedel_coverage 0.000
_reflns_number_gt 13905
_reflns_number_total 17979
_reflns_threshold_expression 'I > 2\s(I)'
_cod_data_source_file d3mh00910f2.cif
_cod_data_source_block z1
_cod_depositor_comments 'Adding full bibliography for 1570214.cif.'
_cod_original_cell_volume 3946.4(8)
_cod_database_code 1570214
_shelx_shelxl_version_number 2018/3
_shelx_space_group_comment
;
The symmetry employed for this shelxl refinement is uniquely defined
by the following loop, which should always be used as a source of
symmetry information in preference to the above space-group names.
They are only intended as comments.
;
_shelx_estimated_absorpt_t_max 0.557
_shelx_estimated_absorpt_t_min 0.495
_olex2_refinement_description
;
1. Fixed Uiso
 At 1.2 times of:
  All C(H) groups, All C(H,H) groups
 At 1.5 times of:
  All C(H,H,H) groups
2.a Secondary CH2 refined with riding coordinates:
 C97(H97A,H97B), C96(H96A,H96B)
2.b Aromatic/amide H refined with riding coordinates:
 C78(H78), C51(H51), C63(H63), C29(H29), C69(H69), C31(H31), C38(H38),
 C57(H57), C65(H65), C3(H3), C35(H35), C75(H75), C24(H24), C71(H71), C26(H26),
 C6(H6), C52(H52), C54(H54), C4(H4), C9(H9), C59(H59), C36(H36), C76(H76),
 C11(H11)
2.c Idealised Me refined as rotating group:
 C93(H93A,H93B,H93C), C47(H47A,H47B,H47C), C83(H83A,H83B,H83C), C46(H46A,H46B,
 H46C), C41(H41A,H41B,H41C), C94(H94A,H94B,H94C), C81(H81A,H81B,H81C), C42(H42A,
 H42B,H42C), C82(H82A,H82B,H82C), C45(H45A,H45B,H45C), C86(H86A,H86B,H86C),
 C87(H87A,H87B,H87C), C95(H95A,H95B,H95C), C85(H85A,H85B,H85C), C43(H43A,H43B,
 H43C), C89(H89A,H89B,H89C), C90(H90A,H90B,H90C), C91(H91A,H91B,H91C), C19(H19A,
 H19B,H19C), C17(H17A,H17B,H17C), C16(H16A,H16B,H16C), C21(H21A,H21B,H21C),
 C15(H15A,H15B,H15C), C20(H20A,H20B,H20C)
;
_olex2_submission_special_instructions 'No special instructions were received'

loop_
_space_group_symop_operation_xyz
'x, y, z'
'-x, -y, -z'

loop_
_atom_site_label
_atom_site_type_symbol
_atom_site_fract_x
_atom_site_fract_y
_atom_site_fract_z
_atom_site_U_iso_or_equiv
_atom_site_adp_type
_atom_site_occupancy
_atom_site_site_symmetry_order
_atom_site_calc_flag
_atom_site_refinement_flags_posn
_atom_site_refinement_flags_adp
_atom_site_refinement_flags_occupancy
_atom_site_disorder_assembly
_atom_site_disorder_group
Au2 Au 0.87648(2) 0.50124(2) 0.41984(2) 0.01452(6) Uani 1 1 d . . . . .
Au1 Au 0.56705(2) 1.00301(2) 0.39825(2) 0.01532(6) Uani 1 1 d . . . . .
Cl3 Cl 0.54233(12) 0.50016(11) 0.17361(10) 0.0349(4) Uani 1 1 d . . . . .
Cl2 Cl 0.78977(13) 0.90652(11) 0.28675(10) 0.0354(4) Uani 1 1 d . . . . .
Cl1 Cl 0.82353(13) 1.00615(11) 0.19356(11) 0.0369(4) Uani 1 1 d . . . . .
Cl4 Cl 0.59761(13) 0.40877(13) 0.27867(12) 0.0444(5) Uani 1 1 d . . . . .
N49 N 0.8687(3) 0.4784(3) 0.3032(3) 0.0153(9) Uani 1 1 d . . . . .
N1 N 0.5196(3) 0.9756(3) 0.2804(3) 0.0172(10) Uani 1 1 d . . . . .
N64 N 0.7297(4) 0.2179(3) 0.3707(3) 0.0206(10) Uani 1 1 d . . . . .
C33 C 0.6348(4) 1.0127(3) 0.5021(3) 0.0156(11) Uani 1 1 d . . . . .
N22 N 0.5984(3) 0.8729(3) 0.3747(3) 0.0185(10) Uani 1 1 d . . . . .
C73 C 0.8589(4) 0.5077(3) 0.5227(3) 0.0145(11) Uani 1 1 d . . . . .
N67 N 0.8251(3) 0.3719(3) 0.3910(3) 0.0149(9) Uani 1 1 d . . . . .
C79 C 0.9302(4) 0.6241(3) 0.4843(3) 0.0161(11) Uani 1 1 d . . . . .
C39 C 0.5477(4) 1.1283(3) 0.4600(3) 0.0162(11) Uani 1 1 d . . . . .
C61 C 0.8775(4) 0.3961(3) 0.2525(3) 0.0139(10) Uani 1 1 d . . . . .
C32 C 0.6460(4) 1.0922(3) 0.5631(3) 0.0153(11) Uani 1 1 d . . . . .
N25 N 0.6700(4) 0.7155(3) 0.3620(3) 0.0232(11) Uani 1 1 d . . . . .
C68 C 0.8119(4) 0.4343(4) 0.5256(3) 0.0172(11) Uani 1 1 d . . . . .
C50 C 0.8745(4) 0.5313(3) 0.2613(3) 0.0159(11) Uani 1 1 d . . . . .
C56 C 0.8994(4) 0.3972(3) 0.1819(3) 0.0170(11) Uani 1 1 d . . . . .
C28 C 0.6783(4) 0.9405(3) 0.5087(3) 0.0180(11) Uani 1 1 d . . . . .
C13 C 0.4879(4) 0.8923(3) 0.2308(3) 0.0174(11) Uani 1 1 d . . . . .
C72 C 0.8817(4) 0.5835(3) 0.5864(3) 0.0166(11) Uani 1 1 d . . . . .
C55 C 0.8944(4) 0.4849(3) 0.1869(3) 0.0180(11) Uani 1 1 d . . . . .
C34 C 0.5953(4) 1.1583(3) 0.5394(3) 0.0162(11) Uani 1 1 d . . . . .
C27 C 0.6581(4) 0.8632(3) 0.4377(3) 0.0176(11) Uani 1 1 d . . . . .
C66 C 0.7921(4) 0.3611(3) 0.4529(3) 0.0155(11) Uani 1 1 d . . . . .
C78 C 0.9744(4) 0.6799(3) 0.4578(3) 0.0193(12) Uani 1 1 d . . . . .
H78 H 0.982101 0.660766 0.405037 0.023 Uiso 1 1 calc R U . . .
C51 C 0.8532(4) 0.6174(3) 0.2815(3) 0.0176(11) Uani 1 1 d . . . . .
H51 H 0.837030 0.649015 0.330799 0.021 Uiso 1 1 calc R U . . .
C63 C 0.7658(4) 0.2300(4) 0.3141(3) 0.0198(12) Uani 1 1 d . . . . .
H63 H 0.756007 0.184759 0.264726 0.024 Uiso 1 1 calc R U . . .
C74 C 0.9232(4) 0.6508(3) 0.5643(3) 0.0170(11) Uani 1 1 d . . . . .
C29 C 0.7349(4) 0.9478(3) 0.5802(3) 0.0185(11) Uani 1 1 d . . . . .
H29 H 0.765650 0.899289 0.586122 0.022 Uiso 1 1 calc R U . . .
C69 C 0.7895(4) 0.4401(4) 0.5979(3) 0.0168(11) Uani 1 1 d . . . . .
H69 H 0.756578 0.392329 0.601672 0.020 Uiso 1 1 calc R U . . .
C62 C 0.8184(4) 0.3070(3) 0.3234(3) 0.0158(11) Uani 1 1 d . . . . .
C60 C 0.8604(4) 0.3166(3) 0.2598(3) 0.0158(11) Uani 1 1 d . . . . .
C12 C 0.5027(4) 0.8139(4) 0.2426(3) 0.0197(12) Uani 1 1 d . . . . .
C31 C 0.7007(4) 1.0983(3) 0.6346(3) 0.0179(11) Uani 1 1 d . . . . .
H31 H 0.707034 1.151018 0.677718 0.021 Uiso 1 1 calc R U . . .
C38 C 0.4885(4) 1.1825(3) 0.4329(3) 0.0181(11) Uani 1 1 d . . . . .
H38 H 0.453673 1.161429 0.380753 0.022 Uiso 1 1 calc R U . . .
C7 C 0.4450(4) 0.9783(4) 0.1617(3) 0.0200(12) Uani 1 1 d . . . . .
C57 C 0.9183(4) 0.3214(4) 0.1239(3) 0.0172(11) Uani 1 1 d . . . . .
H57 H 0.934631 0.323288 0.077342 0.021 Uiso 1 1 calc R U . . .
C2 C 0.4973(4) 1.0262(3) 0.2365(3) 0.0175(11) Uani 1 1 d . . . . .
C65 C 0.7448(4) 0.2827(3) 0.4397(3) 0.0180(11) Uani 1 1 d . . . . .
H65 H 0.721915 0.274416 0.481651 0.022 Uiso 1 1 calc R U . . .
C3 C 0.5255(4) 1.1135(3) 0.2558(3) 0.0182(11) Uani 1 1 d . . . . .
H3 H 0.564479 1.146264 0.304923 0.022 Uiso 1 1 calc R U . . .
C70 C 0.8149(4) 0.5152(4) 0.6642(3) 0.0183(11) Uani 1 1 d . . . . .
C35 C 0.5865(4) 1.2430(4) 0.5867(3) 0.0190(11) Uani 1 1 d . . . . .
H35 H 0.619201 1.263924 0.639437 0.023 Uiso 1 1 calc R U . . .
C8 C 0.4366(4) 0.8915(4) 0.1588(3) 0.0199(12) Uani 1 1 d . . . . .
C75 C 0.9570(4) 0.7345(3) 0.6136(3) 0.0212(12) Uani 1 1 d . . . . .
H75 H 0.951951 0.753503 0.666921 0.025 Uiso 1 1 calc R U . . .
C37 C 0.4790(4) 1.2672(3) 0.4807(3) 0.0179(11) Uani 1 1 d . . . . .
C24 C 0.6111(5) 0.7272(4) 0.3035(4) 0.0240(13) Uani 1 1 d . . . . .
H24 H 0.595389 0.679985 0.255489 0.029 Uiso 1 1 calc R U . . .
C71 C 0.8624(4) 0.5861(4) 0.6573(3) 0.0192(12) Uani 1 1 d . . . . .
H71 H 0.881563 0.636606 0.702033 0.023 Uiso 1 1 calc R U . . .
C26 C 0.6923(4) 0.7832(4) 0.4296(3) 0.0210(12) Uani 1 1 d . . . . .
H26 H 0.732601 0.775852 0.472958 0.025 Uiso 1 1 calc R U . . .
C6 C 0.4134(4) 1.0172(4) 0.1081(3) 0.0216(12) Uani 1 1 d . . . . .
H6 H 0.375930 0.984260 0.058360 0.026 Uiso 1 1 calc R U . . .
C52 C 0.8565(4) 0.6551(4) 0.2274(3) 0.0206(12) Uani 1 1 d . . . . .
H52 H 0.840984 0.713187 0.240221 0.025 Uiso 1 1 calc R U . . .
C23 C 0.5704(4) 0.8057(4) 0.3084(3) 0.0195(12) Uani 1 1 d . . . . .
C77 C 1.0079(4) 0.7639(4) 0.5075(3) 0.0189(12) Uani 1 1 d . . . . .
C30 C 0.7468(4) 1.0262(4) 0.6433(3) 0.0177(11) Uani 1 1 d . . . . .
C54 C 0.8997(4) 0.5260(3) 0.1346(3) 0.0186(11) Uani 1 1 d . . . . .
H54 H 0.915764 0.494922 0.085143 0.022 Uiso 1 1 calc R U . . .
C4 C 0.4949(4) 1.1500(4) 0.2015(4) 0.0229(13) Uani 1 1 d . . . . .
H4 H 0.513663 1.208766 0.214471 0.027 Uiso 1 1 calc R U . . .
C53 C 0.8817(4) 0.6112(4) 0.1546(3) 0.0198(12) Uani 1 1 d . . . . .
C9 C 0.3913(5) 0.8159(4) 0.1019(3) 0.0235(13) Uani 1 1 d . . . . .
H9 H 0.356619 0.816455 0.053833 0.028 Uiso 1 1 calc R U . . .
C44 C 0.8133(4) 1.0325(4) 0.7200(3) 0.0200(12) Uani 1 1 d . . . . .
C59 C 0.8812(4) 0.2430(3) 0.2009(3) 0.0184(11) Uani 1 1 d . . . . .
H59 H 0.873189 0.189333 0.206286 0.022 Uiso 1 1 calc R U . . .
C36 C 0.5308(4) 1.2969(4) 0.5577(3) 0.0221(12) Uani 1 1 d . . . . .
H36 H 0.527532 1.354932 0.590408 0.027 Uiso 1 1 calc R U . . .
C76 C 0.9981(4) 0.7905(3) 0.5850(3) 0.0210(12) Uani 1 1 d . . . . .
H76 H 1.019585 0.847547 0.619025 0.025 Uiso 1 1 calc R U . . .
C93 C 1.1166(5) 0.8996(4) 0.5343(4) 0.0293(14) Uani 1 1 d . . . . .
H93A H 1.082976 0.930886 0.577405 0.044 Uiso 1 1 calc R U . . .
H93B H 1.136749 0.939006 0.510838 0.044 Uiso 1 1 calc R U . . .
H93C H 1.175702 0.875330 0.553787 0.044 Uiso 1 1 calc R U . . .
C58 C 0.9135(4) 0.2439(3) 0.1337(3) 0.0175(11) Uani 1 1 d . . . . .
C47 C 0.8087(5) 1.1185(4) 0.7851(3) 0.0280(14) Uani 1 1 d . . . . .
H47A H 0.830778 1.164861 0.770303 0.042 Uiso 1 1 calc R U . . .
H47B H 0.852241 1.119974 0.832766 0.042 Uiso 1 1 calc R U . . .
H47C H 0.739963 1.125861 0.793998 0.042 Uiso 1 1 calc R U . . .
C11 C 0.4533(5) 0.7398(4) 0.1838(3) 0.0234(13) Uani 1 1 d . . . . .
H11 H 0.459034 0.687113 0.191649 0.028 Uiso 1 1 calc R U . . .
C83 C 0.8326(5) 0.4432(4) 0.7609(4) 0.0339(15) Uani 1 1 d . . . . .
H83A H 0.804535 0.388330 0.720789 0.051 Uiso 1 1 calc R U . . .
H83B H 0.817944 0.446483 0.811112 0.051 Uiso 1 1 calc R U . . .
H83C H 0.904982 0.447639 0.764135 0.051 Uiso 1 1 calc R U . . .
C80 C 0.7862(4) 0.5171(4) 0.7402(3) 0.0224(12) Uani 1 1 d . . . . .
C46 C 0.7805(5) 0.9604(4) 0.7460(4) 0.0330(15) Uani 1 1 d . . . . .
H46A H 0.710967 0.966040 0.753121 0.050 Uiso 1 1 calc R U . . .
H46B H 0.823112 0.965278 0.795090 0.050 Uiso 1 1 calc R U . . .
H46C H 0.786575 0.904488 0.706183 0.050 Uiso 1 1 calc R U . . .
C5 C 0.4369(5) 1.1042(4) 0.1275(4) 0.0246(13) Uani 1 1 d . . . . .
C41 C 0.3768(5) 1.3978(4) 0.5086(4) 0.0320(15) Uani 1 1 d . . . . .
H41A H 0.332228 1.370749 0.530257 0.048 Uiso 1 1 calc R U . . .
H41B H 0.338928 1.434119 0.484757 0.048 Uiso 1 1 calc R U . . .
H41C H 0.430232 1.432941 0.550139 0.048 Uiso 1 1 calc R U . . .
C92 C 1.0452(4) 0.8273(4) 0.4732(3) 0.0210(12) Uani 1 1 d . . . . .
C40 C 0.4220(4) 1.3286(4) 0.4472(4) 0.0244(13) Uani 1 1 d . . . . .
C94 C 1.0968(5) 0.7823(4) 0.4038(4) 0.0265(13) Uani 1 1 d . . . . .
H94A H 1.154354 0.754193 0.420267 0.040 Uiso 1 1 calc R U . . .
H94B H 1.119323 0.824807 0.384431 0.040 Uiso 1 1 calc R U . . .
H94C H 1.049682 0.739406 0.362355 0.040 Uiso 1 1 calc R U . . .
C84 C 0.9390(4) 0.1594(4) 0.0753(3) 0.0217(12) Uani 1 1 d . . . . .
C88 C 0.8850(5) 0.6603(4) 0.0996(4) 0.0254(13) Uani 1 1 d . . . . .
C81 C 0.8215(5) 0.6015(4) 0.8075(4) 0.0309(15) Uani 1 1 d . . . . .
H81A H 0.894320 0.609293 0.816215 0.046 Uiso 1 1 calc R U . . .
H81B H 0.800838 0.600252 0.854524 0.046 Uiso 1 1 calc R U . . .
H81C H 0.791967 0.649014 0.794957 0.046 Uiso 1 1 calc R U . . .
C42 C 0.4963(5) 1.3709(4) 0.4163(4) 0.0349(16) Uani 1 1 d . . . . .
H42A H 0.550196 1.403085 0.458956 0.052 Uiso 1 1 calc R U . . .
H42B H 0.461758 1.409941 0.394044 0.052 Uiso 1 1 calc R U . . .
H42C H 0.524210 1.326471 0.376144 0.052 Uiso 1 1 calc R U . . .
C82 C 0.6721(5) 0.5058(5) 0.7294(4) 0.0323(15) Uani 1 1 d . . . . .
H82A H 0.641995 0.552911 0.716482 0.048 Uiso 1 1 calc R U . . .
H82B H 0.653661 0.506180 0.777694 0.048 Uiso 1 1 calc R U . . .
H82C H 0.647919 0.451145 0.687342 0.048 Uiso 1 1 calc R U . . .
C45 C 0.9212(5) 1.0231(4) 0.7085(4) 0.0334(15) Uani 1 1 d . . . . .
H45A H 0.926620 0.967260 0.668273 0.050 Uiso 1 1 calc R U . . .
H45B H 0.963921 1.027164 0.757343 0.050 Uiso 1 1 calc R U . . .
H45C H 0.942345 1.068793 0.692492 0.050 Uiso 1 1 calc R U . . .
C10 C 0.3961(5) 0.7391(4) 0.1146(4) 0.0256(13) Uani 1 1 d . . . . .
C86 C 1.0137(5) 0.1140(4) 0.1165(4) 0.0321(15) Uani 1 1 d . . . . .
H86A H 1.073491 0.152357 0.143877 0.048 Uiso 1 1 calc R U . . .
H86B H 1.032059 0.061663 0.078028 0.048 Uiso 1 1 calc R U . . .
H86C H 0.982790 0.099277 0.153927 0.048 Uiso 1 1 calc R U . . .
C87 C 0.8449(5) 0.1014(4) 0.0352(4) 0.0338(15) Uani 1 1 d . . . . .
H87A H 0.813033 0.090635 0.074096 0.051 Uiso 1 1 calc R U . . .
H87B H 0.861846 0.046897 -0.001331 0.051 Uiso 1 1 calc R U . . .
H87C H 0.798892 0.129144 0.006954 0.051 Uiso 1 1 calc R U . . .
C97 C 0.7380(5) 0.9778(5) 0.2431(4) 0.0338(16) Uani 1 1 d . . . . .
H97A H 0.720816 1.030141 0.283561 0.041 Uiso 1 1 calc R U . . .
H97B H 0.675909 0.950394 0.206055 0.041 Uiso 1 1 calc R U . . .
C95 C 0.9524(5) 0.8671(4) 0.4437(4) 0.0300(14) Uani 1 1 d . . . . .
H95A H 0.906145 0.821527 0.404287 0.045 Uiso 1 1 calc R U . . .
H95B H 0.972885 0.907021 0.420924 0.045 Uiso 1 1 calc R U . . .
H95C H 0.919247 0.897965 0.487206 0.045 Uiso 1 1 calc R U . . .
C85 C 0.9883(5) 0.1738(4) 0.0127(4) 0.0307(15) Uani 1 1 d . . . . .
H85A H 0.942512 0.201545 -0.015671 0.046 Uiso 1 1 calc R U . . .
H85B H 1.003733 0.118447 -0.023540 0.046 Uiso 1 1 calc R U . . .
H85C H 1.049934 0.210411 0.037422 0.046 Uiso 1 1 calc R U . . .
C43 C 0.3374(5) 1.2798(4) 0.3790(4) 0.0327(15) Uani 1 1 d . . . . .
H43A H 0.365781 1.238656 0.337016 0.049 Uiso 1 1 calc R U . . .
H43B H 0.301061 1.320621 0.360042 0.049 Uiso 1 1 calc R U . . .
H43C H 0.291501 1.249192 0.396678 0.049 Uiso 1 1 calc R U . . .
C89 C 0.9185(6) 0.6050(4) 0.0241(4) 0.0352(16) Uani 1 1 d . . . . .
H89A H 0.982680 0.582415 0.036434 0.053 Uiso 1 1 calc R U . . .
H89B H 0.925630 0.640017 -0.006812 0.053 Uiso 1 1 calc R U . . .
H89C H 0.868611 0.557352 -0.005503 0.053 Uiso 1 1 calc R U . . .
C90 C 0.9596(6) 0.7390(4) 0.1413(4) 0.0366(17) Uani 1 1 d . . . . .
H90A H 0.940419 0.774225 0.190564 0.055 Uiso 1 1 calc R U . . .
H90B H 0.959310 0.772838 0.108462 0.055 Uiso 1 1 calc R U . . .
H90C H 1.026629 0.719985 0.151596 0.055 Uiso 1 1 calc R U . . .
C91 C 0.7821(6) 0.6899(5) 0.0798(4) 0.0416(18) Uani 1 1 d . . . . .
H91A H 0.734295 0.639944 0.053766 0.062 Uiso 1 1 calc R U . . .
H91B H 0.784414 0.721526 0.045353 0.062 Uiso 1 1 calc R U . . .
H91C H 0.761268 0.727323 0.127630 0.062 Uiso 1 1 calc R U . . .
C14 C 0.4044(5) 1.1513(4) 0.0729(4) 0.0309(15) Uani 1 1 d . . . . .
C19 C 0.3236(6) 0.6530(5) -0.0265(4) 0.0420(18) Uani 1 1 d . . . . .
H19A H 0.288059 0.701847 -0.031584 0.063 Uiso 1 1 calc R U . . .
H19B H 0.285916 0.599503 -0.061742 0.063 Uiso 1 1 calc R U . . .
H19C H 0.389817 0.654832 -0.039611 0.063 Uiso 1 1 calc R U . . .
C17 C 0.3510(7) 1.0924(5) -0.0065(4) 0.052(2) Uani 1 1 d . . . . .
H17A H 0.394353 1.047241 -0.029443 0.079 Uiso 1 1 calc R U . . .
H17B H 0.334660 1.125377 -0.040017 0.079 Uiso 1 1 calc R U . . .
H17C H 0.289556 1.066395 -0.001389 0.079 Uiso 1 1 calc R U . . .
C48 C 0.3343(6) 0.6572(4) 0.0560(4) 0.0377(17) Uani 1 1 d . . . . .
C16 C 0.3377(6) 1.2212(5) 0.1099(5) 0.050(2) Uani 1 1 d . . . . .
H16A H 0.275584 1.194972 0.113668 0.075 Uiso 1 1 calc R U . . .
H16B H 0.322474 1.256029 0.077854 0.075 Uiso 1 1 calc R U . . .
H16C H 0.372061 1.257709 0.161900 0.075 Uiso 1 1 calc R U . . .
C21 C 0.3672(8) 0.5766(5) 0.0656(6) 0.081(4) Uani 1 1 d . . . . .
H21A H 0.437147 0.570342 0.059977 0.121 Uiso 1 1 calc R U . . .
H21B H 0.325905 0.527633 0.025919 0.121 Uiso 1 1 calc R U . . .
H21C H 0.360105 0.578797 0.117267 0.121 Uiso 1 1 calc R U . . .
C15 C 0.4973(7) 1.1939(5) 0.0604(5) 0.053(2) Uani 1 1 d . . . . .
H15A H 0.527942 1.239395 0.109247 0.080 Uiso 1 1 calc R U . . .
H15B H 0.477352 1.218459 0.020614 0.080 Uiso 1 1 calc R U . . .
H15C H 0.545376 1.150791 0.043557 0.080 Uiso 1 1 calc R U . . .
C20 C 0.2238(6) 0.6654(6) 0.0723(5) 0.052(2) Uani 1 1 d . . . . .
H20A H 0.223210 0.666781 0.124771 0.079 Uiso 1 1 calc R U . . .
H20B H 0.181122 0.616198 0.034329 0.079 Uiso 1 1 calc R U . . .
H20C H 0.198656 0.718411 0.067892 0.079 Uiso 1 1 calc R U . . .
C96 C 0.6396(5) 0.4771(4) 0.2360(4) 0.0325(15) Uani 1 1 d . . . . .
H96A H 0.669939 0.531295 0.277391 0.039 Uiso 1 1 calc R U . . .
H96B H 0.691783 0.449576 0.206284 0.039 Uiso 1 1 calc R U . . .

loop_
_atom_site_aniso_label
_atom_site_aniso_U_11
_atom_site_aniso_U_22
_atom_site_aniso_U_33
_atom_site_aniso_U_23
_atom_site_aniso_U_13
_atom_site_aniso_U_12
Au2 0.01568(11) 0.01242(11) 0.01619(11) 0.00588(8) 0.00349(8) 0.00191(8)
Au1 0.01583(11) 0.01238(11) 0.01804(11) 0.00583(9) 0.00338(8) 0.00140(8)
Cl3 0.0324(9) 0.0339(9) 0.0389(9) 0.0164(8) 0.0015(7) 0.0064(7)
Cl2 0.0394(9) 0.0320(9) 0.0444(10) 0.0226(8) 0.0136(8) 0.0079(7)
Cl1 0.0329(9) 0.0415(10) 0.0481(11) 0.0272(8) 0.0146(8) 0.0072(7)
Cl4 0.0351(10) 0.0517(11) 0.0617(13) 0.0392(10) 0.0079(9) -0.0001(8)
N49 0.018(2) 0.016(2) 0.015(2) 0.0070(19) 0.0068(18) 0.0020(18)
N1 0.023(3) 0.011(2) 0.015(2) 0.0023(18) 0.0019(19) -0.0009(18)
N64 0.022(3) 0.018(2) 0.022(3) 0.009(2) 0.002(2) -0.0012(19)
C33 0.010(3) 0.016(3) 0.018(3) 0.005(2) 0.000(2) -0.005(2)
N22 0.019(2) 0.019(2) 0.020(2) 0.010(2) 0.0061(19) 0.0051(19)
C73 0.011(3) 0.021(3) 0.017(3) 0.012(2) 0.004(2) 0.006(2)
N67 0.014(2) 0.013(2) 0.020(2) 0.0074(19) 0.0057(18) 0.0058(17)
C79 0.017(3) 0.013(3) 0.019(3) 0.006(2) 0.005(2) 0.009(2)
C39 0.011(3) 0.018(3) 0.020(3) 0.008(2) 0.004(2) 0.000(2)
C61 0.011(3) 0.017(3) 0.016(3) 0.010(2) 0.000(2) 0.003(2)
C32 0.012(3) 0.016(3) 0.017(3) 0.004(2) 0.004(2) -0.002(2)
N25 0.027(3) 0.017(3) 0.026(3) 0.007(2) 0.010(2) 0.005(2)
C68 0.012(3) 0.023(3) 0.019(3) 0.012(2) 0.001(2) 0.001(2)
C50 0.011(3) 0.019(3) 0.021(3) 0.010(2) 0.005(2) -0.002(2)
C56 0.018(3) 0.014(3) 0.020(3) 0.007(2) 0.003(2) 0.002(2)
C28 0.017(3) 0.015(3) 0.023(3) 0.008(2) 0.007(2) 0.003(2)
C13 0.015(3) 0.013(3) 0.020(3) 0.002(2) 0.004(2) -0.001(2)
C72 0.010(3) 0.015(3) 0.022(3) 0.004(2) 0.002(2) 0.001(2)
C55 0.018(3) 0.016(3) 0.021(3) 0.009(2) 0.002(2) -0.003(2)
C34 0.015(3) 0.016(3) 0.019(3) 0.006(2) 0.005(2) 0.001(2)
C27 0.018(3) 0.017(3) 0.020(3) 0.008(2) 0.006(2) -0.001(2)
C66 0.011(3) 0.018(3) 0.017(3) 0.007(2) 0.003(2) -0.001(2)
C78 0.018(3) 0.016(3) 0.024(3) 0.007(2) 0.005(2) 0.003(2)
C51 0.018(3) 0.017(3) 0.016(3) 0.005(2) 0.003(2) 0.001(2)
C63 0.019(3) 0.016(3) 0.023(3) 0.007(2) 0.001(2) -0.002(2)
C74 0.016(3) 0.017(3) 0.019(3) 0.006(2) 0.006(2) 0.005(2)
C29 0.019(3) 0.012(3) 0.025(3) 0.006(2) 0.007(2) 0.001(2)
C69 0.013(3) 0.021(3) 0.017(3) 0.007(2) 0.005(2) 0.004(2)
C62 0.014(3) 0.016(3) 0.020(3) 0.009(2) 0.003(2) 0.003(2)
C60 0.013(3) 0.015(3) 0.020(3) 0.007(2) 0.003(2) 0.000(2)
C12 0.021(3) 0.016(3) 0.022(3) 0.006(2) 0.008(2) 0.001(2)
C31 0.018(3) 0.013(3) 0.021(3) 0.004(2) 0.003(2) 0.001(2)
C38 0.011(3) 0.020(3) 0.027(3) 0.012(2) 0.004(2) 0.003(2)
C7 0.020(3) 0.018(3) 0.019(3) 0.005(2) 0.002(2) 0.000(2)
C57 0.012(3) 0.022(3) 0.016(3) 0.007(2) -0.001(2) -0.002(2)
C2 0.019(3) 0.019(3) 0.017(3) 0.011(2) 0.001(2) 0.003(2)
C65 0.020(3) 0.020(3) 0.020(3) 0.013(2) 0.005(2) 0.003(2)
C3 0.015(3) 0.018(3) 0.022(3) 0.008(2) 0.005(2) 0.000(2)
C70 0.012(3) 0.023(3) 0.017(3) 0.007(2) -0.002(2) 0.004(2)
C35 0.017(3) 0.019(3) 0.019(3) 0.005(2) 0.003(2) 0.000(2)
C8 0.021(3) 0.022(3) 0.019(3) 0.008(2) 0.007(2) 0.001(2)
C75 0.022(3) 0.014(3) 0.024(3) 0.004(2) 0.002(2) 0.004(2)
C37 0.011(3) 0.017(3) 0.027(3) 0.011(2) 0.002(2) -0.001(2)
C24 0.032(3) 0.018(3) 0.023(3) 0.005(2) 0.010(3) 0.006(2)
C71 0.017(3) 0.019(3) 0.018(3) 0.004(2) 0.002(2) 0.005(2)
C26 0.021(3) 0.021(3) 0.026(3) 0.014(3) 0.007(2) 0.005(2)
C6 0.026(3) 0.022(3) 0.019(3) 0.008(2) 0.005(2) 0.001(2)
C52 0.023(3) 0.018(3) 0.022(3) 0.008(2) 0.004(2) 0.005(2)
C23 0.022(3) 0.018(3) 0.021(3) 0.010(2) 0.005(2) 0.001(2)
C77 0.013(3) 0.017(3) 0.028(3) 0.010(2) 0.003(2) 0.004(2)
C30 0.013(3) 0.023(3) 0.019(3) 0.010(2) 0.003(2) 0.001(2)
C54 0.020(3) 0.015(3) 0.019(3) 0.005(2) 0.005(2) -0.003(2)
C4 0.025(3) 0.019(3) 0.031(3) 0.015(3) 0.008(3) 0.000(2)
C53 0.018(3) 0.022(3) 0.021(3) 0.010(2) 0.001(2) -0.002(2)
C9 0.030(3) 0.022(3) 0.017(3) 0.006(2) 0.002(2) -0.002(2)
C44 0.016(3) 0.021(3) 0.022(3) 0.008(2) 0.000(2) -0.001(2)
C59 0.020(3) 0.014(3) 0.020(3) 0.007(2) 0.001(2) 0.001(2)
C36 0.021(3) 0.018(3) 0.026(3) 0.008(2) 0.002(2) 0.002(2)
C76 0.019(3) 0.011(3) 0.028(3) 0.002(2) 0.002(2) -0.001(2)
C93 0.031(4) 0.017(3) 0.037(4) 0.008(3) 0.003(3) -0.006(3)
C58 0.018(3) 0.017(3) 0.016(3) 0.005(2) 0.001(2) 0.002(2)
C47 0.032(4) 0.026(3) 0.017(3) 0.002(3) -0.004(3) 0.000(3)
C11 0.032(3) 0.016(3) 0.022(3) 0.006(2) 0.009(3) 0.002(2)
C83 0.041(4) 0.040(4) 0.023(3) 0.018(3) 0.002(3) 0.001(3)
C80 0.017(3) 0.030(3) 0.022(3) 0.010(3) 0.007(2) 0.001(2)
C46 0.042(4) 0.036(4) 0.027(4) 0.021(3) 0.001(3) 0.002(3)
C5 0.030(3) 0.022(3) 0.024(3) 0.011(3) 0.008(3) 0.003(3)
C41 0.026(3) 0.021(3) 0.050(4) 0.015(3) 0.007(3) 0.007(3)
C92 0.016(3) 0.018(3) 0.028(3) 0.009(3) 0.000(2) 0.001(2)
C40 0.020(3) 0.015(3) 0.039(4) 0.010(3) 0.008(3) 0.005(2)
C94 0.025(3) 0.024(3) 0.035(4) 0.017(3) 0.007(3) 0.001(3)
C84 0.027(3) 0.022(3) 0.019(3) 0.010(2) 0.007(2) 0.004(2)
C88 0.035(4) 0.020(3) 0.024(3) 0.012(3) 0.005(3) 0.000(3)
C81 0.035(4) 0.036(4) 0.019(3) 0.007(3) 0.006(3) -0.006(3)
C42 0.027(4) 0.036(4) 0.056(5) 0.033(4) 0.009(3) 0.011(3)
C82 0.024(3) 0.046(4) 0.022(3) 0.007(3) 0.004(3) -0.004(3)
C45 0.021(3) 0.037(4) 0.037(4) 0.009(3) 0.003(3) 0.004(3)
C10 0.033(4) 0.020(3) 0.021(3) 0.005(3) 0.004(3) -0.002(3)
C86 0.040(4) 0.031(4) 0.031(4) 0.015(3) 0.012(3) 0.014(3)
C87 0.037(4) 0.024(3) 0.035(4) 0.004(3) 0.010(3) 0.001(3)
C97 0.023(3) 0.040(4) 0.047(4) 0.025(3) 0.009(3) 0.006(3)
C95 0.030(4) 0.026(3) 0.041(4) 0.019(3) 0.009(3) 0.004(3)
C85 0.046(4) 0.022(3) 0.028(3) 0.007(3) 0.020(3) 0.008(3)
C43 0.033(4) 0.019(3) 0.035(4) 0.003(3) -0.006(3) 0.007(3)
C89 0.061(5) 0.024(3) 0.021(3) 0.010(3) 0.005(3) -0.005(3)
C90 0.053(5) 0.028(4) 0.031(4) 0.012(3) 0.012(3) -0.012(3)
C91 0.057(5) 0.042(4) 0.031(4) 0.024(3) -0.002(3) 0.011(4)
C14 0.044(4) 0.023(3) 0.027(3) 0.014(3) 0.002(3) 0.000(3)
C19 0.050(5) 0.034(4) 0.030(4) 0.006(3) -0.009(3) -0.015(3)
C17 0.084(6) 0.037(4) 0.034(4) 0.020(4) -0.011(4) 0.002(4)
C48 0.060(5) 0.021(3) 0.024(3) 0.004(3) -0.005(3) -0.006(3)
C16 0.066(6) 0.040(4) 0.047(5) 0.021(4) 0.006(4) 0.026(4)
C21 0.102(8) 0.027(4) 0.084(8) 0.015(5) -0.045(6) -0.009(5)
C15 0.069(6) 0.051(5) 0.048(5) 0.031(4) 0.004(4) -0.011(4)
C20 0.047(5) 0.058(5) 0.043(5) 0.009(4) 0.006(4) -0.012(4)
C96 0.021(3) 0.032(4) 0.046(4) 0.019(3) 0.001(3) -0.001(3)

loop_
_atom_type_symbol
_atom_type_description
_atom_type_scat_dispersion_real
_atom_type_scat_dispersion_imag
_atom_type_scat_source
C C 0.0033 0.0016 'International Tables Vol C Tables 4.2.6.8 and 6.1.1.4'
H H 0.0000 0.0000 'International Tables Vol C Tables 4.2.6.8 and 6.1.1.4'
Au Au -2.0133 8.8022 'International Tables Vol C Tables 4.2.6.8 and 6.1.1.4'
Cl Cl 0.1484 0.1585 'International Tables Vol C Tables 4.2.6.8 and 6.1.1.4'
N N 0.0061 0.0033 'International Tables Vol C Tables 4.2.6.8 and 6.1.1.4'

loop_
_geom_angle_atom_site_label_1
_geom_angle_atom_site_label_2
_geom_angle_atom_site_label_3
_geom_angle
_geom_angle_site_symmetry_1
_geom_angle_site_symmetry_3
_geom_angle_publ_flag
N49 Au2 N67 89.77(17) . . ?
C73 Au2 N49 168.3(2) . . ?
C73 Au2 N67 81.1(2) . . ?
C73 Au2 C79 79.8(2) . . ?
C79 Au2 N49 109.68(19) . . ?
C79 Au2 N67 160.45(19) . . ?
N1 Au1 N22 90.21(17) . . ?
C33 Au1 N1 167.6(2) . . ?
C33 Au1 N22 80.6(2) . . ?
C33 Au1 C39 79.8(2) . . ?
C39 Au1 N1 110.03(19) . . ?
C39 Au1 N22 159.54(19) . . ?
C61 N49 Au2 119.3(3) . . ?
C61 N49 C50 105.8(4) . . ?
C50 N49 Au2 133.7(4) . . ?
C13 N1 Au1 120.0(3) . . ?
C2 N1 Au1 133.4(4) . . ?
C2 N1 C13 105.9(4) . . ?
C63 N64 C65 117.1(5) . . ?
C32 C33 Au1 119.5(4) . . ?
C28 C33 Au1 116.9(4) . . ?
C28 C33 C32 123.2(5) . . ?
C27 N22 Au1 111.4(4) . . ?
C23 N22 Au1 127.9(4) . . ?
C23 N22 C27 120.7(5) . . ?
C68 C73 Au2 115.8(4) . . ?
C72 C73 Au2 120.8(4) . . ?
C72 C73 C68 123.0(5) . . ?
C66 N67 Au2 111.1(3) . . ?
C62 N67 Au2 128.1(4) . . ?
C62 N67 C66 120.7(4) . . ?
C78 C79 Au2 126.2(4) . . ?
C78 C79 C74 119.7(5) . . ?
C74 C79 Au2 114.1(4) . . ?
C34 C39 Au1 114.5(4) . . ?
C38 C39 Au1 126.2(4) . . ?
C38 C39 C34 119.2(5) . . ?
N49 C61 C56 110.7(4) . . ?
N49 C61 C60 129.7(5) . . ?
C60 C61 C56 119.3(5) . . ?
C33 C32 C34 111.9(5) . . ?
C31 C32 C33 118.1(5) . . ?
C31 C32 C34 130.0(5) . . ?
C24 N25 C26 117.5(5) . . ?
C73 C68 C66 115.4(5) . . ?
C73 C68 C69 117.0(5) . . ?
C69 C68 C66 127.6(5) . . ?
N49 C50 C55 111.4(5) . . ?
N49 C50 C51 128.3(5) . . ?
C51 C50 C55 120.0(5) . . ?
C61 C56 C55 106.2(5) . . ?
C57 C56 C61 120.6(5) . . ?
C57 C56 C55 133.2(5) . . ?
C33 C28 C27 114.8(5) . . ?
C33 C28 C29 118.2(5) . . ?
C29 C28 C27 127.1(5) . . ?
N1 C13 C12 129.7(5) . . ?
N1 C13 C8 110.4(5) . . ?
C8 C13 C12 119.9(5) . . ?
C73 C72 C74 110.6(5) . . ?
C73 C72 C71 118.6(5) . . ?
C71 C72 C74 130.8(5) . . ?
C50 C55 C56 105.5(4) . . ?
C54 C55 C50 120.2(5) . . ?
C54 C55 C56 134.1(5) . . ?
C39 C34 C32 114.0(5) . . ?
C35 C34 C39 119.0(5) . . ?
C35 C34 C32 126.9(5) . . ?
N22 C27 C28 115.6(5) . . ?
N22 C27 C26 118.6(5) . . ?
C26 C27 C28 125.8(5) . . ?
N67 C66 C68 115.6(4) . . ?
C65 C66 N67 117.7(5) . . ?
C65 C66 C68 126.8(5) . . ?
C79 C78 H78 119.4 . . ?
C79 C78 C77 121.2(5) . . ?
C77 C78 H78 119.4 . . ?
C50 C51 H51 121.0 . . ?
C52 C51 C50 117.9(5) . . ?
C52 C51 H51 121.0 . . ?
N64 C63 H63 118.3 . . ?
N64 C63 C62 123.4(5) . . ?
C62 C63 H63 118.3 . . ?
C79 C74 C72 114.5(5) . . ?
C75 C74 C79 118.8(5) . . ?
C75 C74 C72 126.7(5) . . ?
C28 C29 H29 119.8 . . ?
C28 C29 C30 120.5(5) . . ?
C30 C29 H29 119.8 . . ?
C68 C69 H69 119.3 . . ?
C70 C69 C68 121.4(5) . . ?
C70 C69 H69 119.3 . . ?
N67 C62 C63 117.6(5) . . ?
N67 C62 C60 120.8(5) . . ?
C63 C62 C60 121.6(5) . . ?
C61 C60 C62 124.0(5) . . ?
C59 C60 C61 117.3(5) . . ?
C59 C60 C62 118.6(5) . . ?
C13 C12 C23 124.3(5) . . ?
C11 C12 C13 116.5(5) . . ?
C11 C12 C23 119.0(5) . . ?
C32 C31 H31 119.9 . . ?
C32 C31 C30 120.2(5) . . ?
C30 C31 H31 119.9 . . ?
C39 C38 H38 119.2 . . ?
C39 C38 C37 121.6(5) . . ?
C37 C38 H38 119.2 . . ?
C2 C7 C8 105.3(5) . . ?
C6 C7 C2 121.1(5) . . ?
C6 C7 C8 133.6(5) . . ?
C56 C57 H57 119.7 . . ?
C58 C57 C56 120.6(5) . . ?
C58 C57 H57 119.7 . . ?
N1 C2 C7 111.6(5) . . ?
N1 C2 C3 128.9(5) . . ?
C7 C2 C3 119.3(5) . . ?
N64 C65 C66 123.2(5) . . ?
N64 C65 H65 118.4 . . ?
C66 C65 H65 118.4 . . ?
C2 C3 H3 120.8 . . ?
C4 C3 C2 118.3(5) . . ?
C4 C3 H3 120.8 . . ?
C69 C70 C71 118.6(5) . . ?
C69 C70 C80 118.2(5) . . ?
C71 C70 C80 123.2(5) . . ?
C34 C35 H35 119.6 . . ?
C36 C35 C34 120.8(5) . . ?
C36 C35 H35 119.6 . . ?
C13 C8 C7 106.5(5) . . ?
C9 C8 C13 120.7(5) . . ?
C9 C8 C7 132.8(5) . . ?
C74 C75 H75 119.8 . . ?
C74 C75 C76 120.4(5) . . ?
C76 C75 H75 119.8 . . ?
C38 C37 C36 118.3(5) . . ?
C38 C37 C40 120.6(5) . . ?
C36 C37 C40 120.8(5) . . ?
N25 C24 H24 118.2 . . ?
N25 C24 C23 123.7(6) . . ?
C23 C24 H24 118.2 . . ?
C72 C71 C70 121.4(5) . . ?
C72 C71 H71 119.3 . . ?
C70 C71 H71 119.3 . . ?
N25 C26 C27 121.9(5) . . ?
N25 C26 H26 119.0 . . ?
C27 C26 H26 119.0 . . ?
C7 C6 H6 120.0 . . ?
C5 C6 C7 120.1(5) . . ?
C5 C6 H6 120.0 . . ?
C51 C52 H52 118.6 . . ?
C51 C52 C53 122.9(5) . . ?
C53 C52 H52 118.6 . . ?
N22 C23 C12 121.3(5) . . ?
N22 C23 C24 117.4(5) . . ?
C24 C23 C12 121.2(5) . . ?
C78 C77 C92 119.4(5) . . ?
C76 C77 C78 118.8(5) . . ?
C76 C77 C92 121.6(5) . . ?
C29 C30 C31 119.8(5) . . ?
C29 C30 C44 118.8(5) . . ?
C31 C30 C44 121.3(5) . . ?
C55 C54 H54 119.9 . . ?
C53 C54 C55 120.2(5) . . ?
C53 C54 H54 119.9 . . ?
C3 C4 H4 118.4 . . ?
C3 C4 C5 123.2(5) . . ?
C5 C4 H4 118.4 . . ?
C52 C53 C88 118.4(5) . . ?
C54 C53 C52 118.6(5) . . ?
C54 C53 C88 123.0(5) . . ?
C8 C9 H9 119.7 . . ?
C8 C9 C10 120.7(5) . . ?
C10 C9 H9 119.7 . . ?
C30 C44 C46 110.2(5) . . ?
C47 C44 C30 112.1(5) . . ?
C47 C44 C46 108.2(5) . . ?
C45 C44 C30 109.1(5) . . ?
C45 C44 C47 107.9(5) . . ?
C45 C44 C46 109.2(5) . . ?
C60 C59 H59 118.2 . . ?
C60 C59 C58 123.5(5) . . ?
C58 C59 H59 118.2 . . ?
C35 C36 C37 121.0(5) . . ?
C35 C36 H36 119.5 . . ?
C37 C36 H36 119.5 . . ?
C75 C76 H76 119.5 . . ?
C77 C76 C75 121.0(5) . . ?
C77 C76 H76 119.5 . . ?
H93A C93 H93B 109.5 . . ?
H93A C93 H93C 109.5 . . ?
H93B C93 H93C 109.5 . . ?
C92 C93 H93A 109.5 . . ?
C92 C93 H93B 109.5 . . ?
C92 C93 H93C 109.5 . . ?
C57 C58 C59 117.8(5) . . ?
C57 C58 C84 123.7(5) . . ?
C59 C58 C84 118.5(5) . . ?
C44 C47 H47A 109.5 . . ?
C44 C47 H47B 109.5 . . ?
C44 C47 H47C 109.5 . . ?
H47A C47 H47B 109.5 . . ?
H47A C47 H47C 109.5 . . ?
H47B C47 H47C 109.5 . . ?
C12 C11 H11 118.1 . . ?
C10 C11 C12 123.8(5) . . ?
C10 C11 H11 118.1 . . ?
H83A C83 H83B 109.5 . . ?
H83A C83 H83C 109.5 . . ?
H83B C83 H83C 109.5 . . ?
C80 C83 H83A 109.5 . . ?
C80 C83 H83B 109.5 . . ?
C80 C83 H83C 109.5 . . ?
C70 C80 C83 109.3(5) . . ?
C70 C80 C82 109.4(5) . . ?
C81 C80 C70 112.2(5) . . ?
C81 C80 C83 108.8(5) . . ?
C81 C80 C82 108.1(5) . . ?
C82 C80 C83 109.0(5) . . ?
C44 C46 H46A 109.5 . . ?
C44 C46 H46B 109.5 . . ?
C44 C46 H46C 109.5 . . ?
H46A C46 H46B 109.5 . . ?
H46A C46 H46C 109.5 . . ?
H46B C46 H46C 109.5 . . ?
C6 C5 C4 117.7(5) . . ?
C6 C5 C14 123.3(6) . . ?
C4 C5 C14 119.0(5) . . ?
H41A C41 H41B 109.5 . . ?
H41A C41 H41C 109.5 . . ?
H41B C41 H41C 109.5 . . ?
C40 C41 H41A 109.5 . . ?
C40 C41 H41B 109.5 . . ?
C40 C41 H41C 109.5 . . ?
C93 C92 C77 112.1(5) . . ?
C93 C92 C94 108.8(5) . . ?
C93 C92 C95 108.6(5) . . ?
C94 C92 C77 112.5(5) . . ?
C94 C92 C95 107.7(5) . . ?
C95 C92 C77 107.0(5) . . ?
C37 C40 C43 111.3(5) . . ?
C41 C40 C37 111.8(5) . . ?
C41 C40 C42 109.5(5) . . ?
C41 C40 C43 108.4(5) . . ?
C42 C40 C37 107.7(5) . . ?
C42 C40 C43 108.1(6) . . ?
C92 C94 H94A 109.5 . . ?
C92 C94 H94B 109.5 . . ?
C92 C94 H94C 109.5 . . ?
H94A C94 H94B 109.5 . . ?
H94A C94 H94C 109.5 . . ?
H94B C94 H94C 109.5 . . ?
C58 C84 C86 110.5(5) . . ?
C58 C84 C85 111.7(5) . . ?
C87 C84 C58 109.8(5) . . ?
C87 C84 C86 109.6(5) . . ?
C87 C84 C85 108.3(5) . . ?
C85 C84 C86 106.9(5) . . ?
C89 C88 C53 112.1(5) . . ?
C89 C88 C90 108.4(5) . . ?
C90 C88 C53 108.6(5) . . ?
C91 C88 C53 109.5(5) . . ?
C91 C88 C89 108.9(6) . . ?
C91 C88 C90 109.3(6) . . ?
C80 C81 H81A 109.5 . . ?
C80 C81 H81B 109.5 . . ?
C80 C81 H81C 109.5 . . ?
H81A C81 H81B 109.5 . . ?
H81A C81 H81C 109.5 . . ?
H81B C81 H81C 109.5 . . ?
C40 C42 H42A 109.5 . . ?
C40 C42 H42B 109.5 . . ?
C40 C42 H42C 109.5 . . ?
H42A C42 H42B 109.5 . . ?
H42A C42 H42C 109.5 . . ?
H42B C42 H42C 109.5 . . ?
C80 C82 H82A 109.5 . . ?
C80 C82 H82B 109.5 . . ?
C80 C82 H82C 109.5 . . ?
H82A C82 H82B 109.5 . . ?
H82A C82 H82C 109.5 . . ?
H82B C82 H82C 109.5 . . ?
C44 C45 H45A 109.5 . . ?
C44 C45 H45B 109.5 . . ?
C44 C45 H45C 109.5 . . ?
H45A C45 H45B 109.5 . . ?
H45A C45 H45C 109.5 . . ?
H45B C45 H45C 109.5 . . ?
C9 C10 C11 117.9(6) . . ?
C9 C10 C48 120.8(5) . . ?
C11 C10 C48 121.2(5) . . ?
C84 C86 H86A 109.5 . . ?
C84 C86 H86B 109.5 . . ?
C84 C86 H86C 109.5 . . ?
H86A C86 H86B 109.5 . . ?
H86A C86 H86C 109.5 . . ?
H86B C86 H86C 109.5 . . ?
C84 C87 H87A 109.5 . . ?
C84 C87 H87B 109.5 . . ?
C84 C87 H87C 109.5 . . ?
H87A C87 H87B 109.5 . . ?
H87A C87 H87C 109.5 . . ?
H87B C87 H87C 109.5 . . ?
Cl2 C97 Cl1 110.6(3) . . ?
Cl2 C97 H97A 109.5 . . ?
Cl2 C97 H97B 109.5 . . ?
Cl1 C97 H97A 109.5 . . ?
Cl1 C97 H97B 109.5 . . ?
H97A C97 H97B 108.1 . . ?
C92 C95 H95A 109.5 . . ?
C92 C95 H95B 109.5 . . ?
C92 C95 H95C 109.5 . . ?
H95A C95 H95B 109.5 . . ?
H95A C95 H95C 109.5 . . ?
H95B C95 H95C 109.5 . . ?
C84 C85 H85A 109.5 . . ?
C84 C85 H85B 109.5 . . ?
C84 C85 H85C 109.5 . . ?
H85A C85 H85B 109.5 . . ?
H85A C85 H85C 109.5 . . ?
H85B C85 H85C 109.5 . . ?
C40 C43 H43A 109.5 . . ?
C40 C43 H43B 109.5 . . ?
C40 C43 H43C 109.5 . . ?
H43A C43 H43B 109.5 . . ?
H43A C43 H43C 109.5 . . ?
H43B C43 H43C 109.5 . . ?
C88 C89 H89A 109.5 . . ?
C88 C89 H89B 109.5 . . ?
C88 C89 H89C 109.5 . . ?
H89A C89 H89B 109.5 . . ?
H89A C89 H89C 109.5 . . ?
H89B C89 H89C 109.5 . . ?
C88 C90 H90A 109.5 . . ?
C88 C90 H90B 109.5 . . ?
C88 C90 H90C 109.5 . . ?
H90A C90 H90B 109.5 . . ?
H90A C90 H90C 109.5 . . ?
H90B C90 H90C 109.5 . . ?
C88 C91 H91A 109.5 . . ?
C88 C91 H91B 109.5 . . ?
C88 C91 H91C 109.5 . . ?
H91A C91 H91B 109.5 . . ?
H91A C91 H91C 109.5 . . ?
H91B C91 H91C 109.5 . . ?
C5 C14 C15 109.4(6) . . ?
C17 C14 C5 112.8(5) . . ?
C17 C14 C16 110.2(6) . . ?
C17 C14 C15 106.9(6) . . ?
C16 C14 C5 108.9(5) . . ?
C16 C14 C15 108.5(6) . . ?
H19A C19 H19B 109.5 . . ?
H19A C19 H19C 109.5 . . ?
H19B C19 H19C 109.5 . . ?
C48 C19 H19A 109.5 . . ?
C48 C19 H19B 109.5 . . ?
C48 C19 H19C 109.5 . . ?
C14 C17 H17A 109.5 . . ?
C14 C17 H17B 109.5 . . ?
C14 C17 H17C 109.5 . . ?
H17A C17 H17B 109.5 . . ?
H17A C17 H17C 109.5 . . ?
H17B C17 H17C 109.5 . . ?
C10 C48 C20 106.9(6) . . ?
C19 C48 C10 112.0(5) . . ?
C19 C48 C20 103.7(6) . . ?
C21 C48 C10 114.1(6) . . ?
C21 C48 C19 113.2(7) . . ?
C21 C48 C20 105.9(7) . . ?
C14 C16 H16A 109.5 . . ?
C14 C16 H16B 109.5 . . ?
C14 C16 H16C 109.5 . . ?
H16A C16 H16B 109.5 . . ?
H16A C16 H16C 109.5 . . ?
H16B C16 H16C 109.5 . . ?
C48 C21 H21A 109.5 . . ?
C48 C21 H21B 109.5 . . ?
C48 C21 H21C 109.5 . . ?
H21A C21 H21B 109.5 . . ?
H21A C21 H21C 109.5 . . ?
H21B C21 H21C 109.5 . . ?
C14 C15 H15A 109.5 . . ?
C14 C15 H15B 109.5 . . ?
C14 C15 H15C 109.5 . . ?
H15A C15 H15B 109.5 . . ?
H15A C15 H15C 109.5 . . ?
H15B C15 H15C 109.5 . . ?
C48 C20 H20A 109.5 . . ?
C48 C20 H20B 109.5 . . ?
C48 C20 H20C 109.5 . . ?
H20A C20 H20B 109.5 . . ?
H20A C20 H20C 109.5 . . ?
H20B C20 H20C 109.5 . . ?
Cl3 C96 Cl4 112.0(3) . . ?
Cl3 C96 H96A 109.2 . . ?
Cl3 C96 H96B 109.2 . . ?
Cl4 C96 H96A 109.2 . . ?
Cl4 C96 H96B 109.2 . . ?
H96A C96 H96B 107.9 . . ?

loop_
_geom_bond_atom_site_label_1
_geom_bond_atom_site_label_2
_geom_bond_distance
_geom_bond_site_symmetry_2
_geom_bond_publ_flag
Au2 N49 2.068(4) . ?
Au2 C73 1.954(5) . ?
Au2 N67 2.124(4) . ?
Au2 C79 2.034(5) . ?
Au1 N1 2.077(4) . ?
Au1 C33 1.962(5) . ?
Au1 N22 2.125(4) . ?
Au1 C39 2.043(5) . ?
Cl3 C96 1.758(6) . ?
Cl2 C97 1.767(6) . ?
Cl1 C97 1.775(6) . ?
Cl4 C96 1.765(6) . ?
N49 C61 1.384(7) . ?
N49 C50 1.396(6) . ?
N1 C13 1.388(7) . ?
N1 C2 1.386(6) . ?
N64 C63 1.324(7) . ?
N64 C65 1.339(7) . ?
C33 C32 1.396(8) . ?
C33 C28 1.387(7) . ?
N22 C27 1.380(7) . ?
N22 C23 1.338(7) . ?
C73 C68 1.412(7) . ?
C73 C72 1.384(8) . ?
N67 C66 1.386(7) . ?
N67 C62 1.329(7) . ?
C79 C78 1.389(7) . ?
C79 C74 1.426(7) . ?
C39 C34 1.423(7) . ?
C39 C38 1.393(7) . ?
C61 C56 1.417(7) . ?
C61 C60 1.414(7) . ?
C32 C34 1.472(7) . ?
C32 C31 1.391(8) . ?
N25 C24 1.324(8) . ?
N25 C26 1.349(8) . ?
C68 C66 1.451(8) . ?
C68 C69 1.413(7) . ?
C50 C55 1.406(8) . ?
C50 C51 1.398(7) . ?
C56 C55 1.443(7) . ?
C56 C57 1.402(8) . ?
C28 C27 1.469(8) . ?
C28 C29 1.394(8) . ?
C13 C12 1.421(7) . ?
C13 C8 1.410(8) . ?
C72 C74 1.482(7) . ?
C72 C71 1.387(8) . ?
C55 C54 1.404(7) . ?
C34 C35 1.395(8) . ?
C27 C26 1.387(7) . ?
C66 C65 1.385(7) . ?
C78 H78 0.9500 . ?
C78 C77 1.403(8) . ?
C51 H51 0.9500 . ?
C51 C52 1.387(7) . ?
C63 H63 0.9500 . ?
C63 C62 1.416(7) . ?
C74 C75 1.397(8) . ?
C29 H29 0.9500 . ?
C29 C30 1.403(8) . ?
C69 H69 0.9500 . ?
C69 C70 1.405(8) . ?
C62 C60 1.469(7) . ?
C60 C59 1.396(8) . ?
C12 C23 1.464(8) . ?
C12 C11 1.403(8) . ?
C31 H31 0.9500 . ?
C31 C30 1.414(7) . ?
C38 H38 0.9500 . ?
C38 C37 1.399(8) . ?
C7 C2 1.404(8) . ?
C7 C8 1.443(8) . ?
C7 C6 1.400(8) . ?
C57 H57 0.9500 . ?
C57 C58 1.382(7) . ?
C2 C3 1.411(7) . ?
C65 H65 0.9500 . ?
C3 H3 0.9500 . ?
C3 C4 1.380(8) . ?
C70 C71 1.413(8) . ?
C70 C80 1.533(8) . ?
C35 H35 0.9500 . ?
C35 C36 1.383(8) . ?
C8 C9 1.387(8) . ?
C75 H75 0.9500 . ?
C75 C76 1.399(8) . ?
C37 C36 1.405(8) . ?
C37 C40 1.541(7) . ?
C24 H24 0.9500 . ?
C24 C23 1.409(8) . ?
C71 H71 0.9500 . ?
C26 H26 0.9500 . ?
C6 H6 0.9500 . ?
C6 C5 1.393(8) . ?
C52 H52 0.9500 . ?
C52 C53 1.400(8) . ?
C77 C76 1.392(8) . ?
C77 C92 1.555(8) . ?
C30 C44 1.537(8) . ?
C54 H54 0.9500 . ?
C54 C53 1.373(8) . ?
C4 H4 0.9500 . ?
C4 C5 1.414(8) . ?
C53 C88 1.546(7) . ?
C9 H9 0.9500 . ?
C9 C10 1.394(8) . ?
C44 C47 1.526(8) . ?
C44 C46 1.550(8) . ?
C44 C45 1.524(8) . ?
C59 H59 0.9500 . ?
C59 C58 1.413(8) . ?
C36 H36 0.9500 . ?
C76 H76 0.9500 . ?
C93 H93A 0.9800 . ?
C93 H93B 0.9800 . ?
C93 H93C 0.9800 . ?
C93 C92 1.531(8) . ?
C58 C84 1.530(8) . ?
C47 H47A 0.9800 . ?
C47 H47B 0.9800 . ?
C47 H47C 0.9800 . ?
C11 H11 0.9500 . ?
C11 C10 1.395(8) . ?
C83 H83A 0.9800 . ?
C83 H83B 0.9800 . ?
C83 H83C 0.9800 . ?
C83 C80 1.538(8) . ?
C80 C81 1.526(9) . ?
C80 C82 1.538(8) . ?
C46 H46A 0.9800 . ?
C46 H46B 0.9800 . ?
C46 H46C 0.9800 . ?
C5 C14 1.522(8) . ?
C41 H41A 0.9800 . ?
C41 H41B 0.9800 . ?
C41 H41C 0.9800 . ?
C41 C40 1.526(9) . ?
C92 C94 1.540(8) . ?
C92 C95 1.546(8) . ?
C40 C42 1.540(8) . ?
C40 C43 1.543(9) . ?
C94 H94A 0.9800 . ?
C94 H94B 0.9800 . ?
C94 H94C 0.9800 . ?
C84 C86 1.543(8) . ?
C84 C87 1.517(9) . ?
C84 C85 1.540(8) . ?
C88 C89 1.533(9) . ?
C88 C90 1.539(9) . ?
C88 C91 1.522(9) . ?
C81 H81A 0.9800 . ?
C81 H81B 0.9800 . ?
C81 H81C 0.9800 . ?
C42 H42A 0.9800 . ?
C42 H42B 0.9800 . ?
C42 H42C 0.9800 . ?
C82 H82A 0.9800 . ?
C82 H82B 0.9800 . ?
C82 H82C 0.9800 . ?
C45 H45A 0.9800 . ?
C45 H45B 0.9800 . ?
C45 H45C 0.9800 . ?
C10 C48 1.548(9) . ?
C86 H86A 0.9800 . ?
C86 H86B 0.9800 . ?
C86 H86C 0.9800 . ?
C87 H87A 0.9800 . ?
C87 H87B 0.9800 . ?
C87 H87C 0.9800 . ?
C97 H97A 0.9900 . ?
C97 H97B 0.9900 . ?
C95 H95A 0.9800 . ?
C95 H95B 0.9800 . ?
C95 H95C 0.9800 . ?
C85 H85A 0.9800 . ?
C85 H85B 0.9800 . ?
C85 H85C 0.9800 . ?
C43 H43A 0.9800 . ?
C43 H43B 0.9800 . ?
C43 H43C 0.9800 . ?
C89 H89A 0.9800 . ?
C89 H89B 0.9800 . ?
C89 H89C 0.9800 . ?
C90 H90A 0.9800 . ?
C90 H90B 0.9800 . ?
C90 H90C 0.9800 . ?
C91 H91A 0.9800 . ?
C91 H91B 0.9800 . ?
C91 H91C 0.9800 . ?
C14 C17 1.514(10) . ?
C14 C16 1.521(10) . ?
C14 C15 1.546(10) . ?
C19 H19A 0.9800 . ?
C19 H19B 0.9800 . ?
C19 H19C 0.9800 . ?
C19 C48 1.509(9) . ?
C17 H17A 0.9800 . ?
C17 H17B 0.9800 . ?
C17 H17C 0.9800 . ?
C48 C21 1.488(10) . ?
C48 C20 1.586(11) . ?
C16 H16A 0.9800 . ?
C16 H16B 0.9800 . ?
C16 H16C 0.9800 . ?
C21 H21A 0.9800 . ?
C21 H21B 0.9800 . ?
C21 H21C 0.9800 . ?
C15 H15A 0.9800 . ?
C15 H15B 0.9800 . ?
C15 H15C 0.9800 . ?
C20 H20A 0.9800 . ?
C20 H20B 0.9800 . ?
C20 H20C 0.9800 . ?
C96 H96A 0.9900 . ?
C96 H96B 0.9900 . ?

loop_
_geom_torsion_atom_site_label_1
_geom_torsion_atom_site_label_2
_geom_torsion_atom_site_label_3
_geom_torsion_atom_site_label_4
_geom_torsion
_geom_torsion_site_symmetry_1
_geom_torsion_site_symmetry_2
_geom_torsion_site_symmetry_3
_geom_torsion_site_symmetry_4
_geom_torsion_publ_flag
Au2 N49 C61 C56 -162.9(3) . . . . ?
Au2 N49 C61 C60 22.5(7) . . . . ?
Au2 N49 C50 C55 162.4(4) . . . . ?
Au2 N49 C50 C51 -24.9(8) . . . . ?
Au2 C73 C68 C66 5.9(6) . . . . ?
Au2 C73 C68 C69 -174.0(4) . . . . ?
Au2 C73 C72 C74 -2.8(6) . . . . ?
Au2 C73 C72 C71 176.2(4) . . . . ?
Au2 N67 C66 C68 -8.4(5) . . . . ?
Au2 N67 C66 C65 172.0(4) . . . . ?
Au2 N67 C62 C63 -169.2(4) . . . . ?
Au2 N67 C62 C60 8.2(7) . . . . ?
Au2 C79 C78 C77 179.3(4) . . . . ?
Au2 C79 C74 C72 2.1(6) . . . . ?
Au2 C79 C74 C75 -179.3(4) . . . . ?
Au1 N1 C13 C12 -16.4(8) . . . . ?
Au1 N1 C13 C8 165.4(4) . . . . ?
Au1 N1 C2 C7 -165.3(4) . . . . ?
Au1 N1 C2 C3 19.1(9) . . . . ?
Au1 C33 C32 C34 4.7(6) . . . . ?
Au1 C33 C32 C31 -175.4(4) . . . . ?
Au1 C33 C28 C27 -6.3(6) . . . . ?
Au1 C33 C28 C29 174.1(4) . . . . ?
Au1 N22 C27 C28 6.2(6) . . . . ?
Au1 N22 C27 C26 -174.7(4) . . . . ?
Au1 N22 C23 C12 -6.0(8) . . . . ?
Au1 N22 C23 C24 171.9(4) . . . . ?
Au1 C39 C34 C32 -2.6(6) . . . . ?
Au1 C39 C34 C35 -179.9(4) . . . . ?
Au1 C39 C38 C37 178.9(4) . . . . ?
N49 C61 C56 C55 -5.6(6) . . . . ?
N49 C61 C56 C57 175.6(5) . . . . ?
N49 C61 C60 C62 6.7(9) . . . . ?
N49 C61 C60 C59 -176.2(5) . . . . ?
N49 C50 C55 C56 1.1(6) . . . . ?
N49 C50 C55 C54 177.8(5) . . . . ?
N49 C50 C51 C52 -174.7(5) . . . . ?
N1 C13 C12 C23 -10.3(9) . . . . ?
N1 C13 C12 C11 174.1(5) . . . . ?
N1 C13 C8 C7 5.5(6) . . . . ?
N1 C13 C8 C9 -175.0(5) . . . . ?
N1 C2 C3 C4 179.3(5) . . . . ?
N64 C63 C62 N67 -4.9(8) . . . . ?
N64 C63 C62 C60 177.7(5) . . . . ?
C33 C32 C34 C39 -1.1(6) . . . . ?
C33 C32 C34 C35 175.9(5) . . . . ?
C33 C32 C31 C30 2.8(8) . . . . ?
C33 C28 C27 N22 -0.5(7) . . . . ?
C33 C28 C27 C26 -179.5(5) . . . . ?
C33 C28 C29 C30 0.2(8) . . . . ?
N22 C27 C26 N25 1.0(8) . . . . ?
C73 C68 C66 N67 2.2(7) . . . . ?
C73 C68 C66 C65 -178.2(5) . . . . ?
C73 C68 C69 C70 -1.3(8) . . . . ?
C73 C72 C74 C79 0.3(7) . . . . ?
C73 C72 C74 C75 -178.2(5) . . . . ?
C73 C72 C71 C70 -3.8(8) . . . . ?
N67 C66 C65 N64 -0.1(8) . . . . ?
N67 C62 C60 C61 -23.5(8) . . . . ?
N67 C62 C60 C59 159.4(5) . . . . ?
C79 C78 C77 C76 1.4(8) . . . . ?
C79 C78 C77 C92 -172.7(5) . . . . ?
C79 C74 C75 C76 -0.9(8) . . . . ?
C39 C34 C35 C36 1.3(8) . . . . ?
C39 C38 C37 C36 -0.2(8) . . . . ?
C39 C38 C37 C40 173.7(5) . . . . ?
C61 N49 C50 C55 -4.5(6) . . . . ?
C61 N49 C50 C51 168.2(5) . . . . ?
C61 C56 C55 C50 2.7(6) . . . . ?
C61 C56 C55 C54 -173.4(6) . . . . ?
C61 C56 C57 C58 1.6(8) . . . . ?
C61 C60 C59 C58 -3.0(8) . . . . ?
C32 C33 C28 C27 -179.5(5) . . . . ?
C32 C33 C28 C29 0.8(8) . . . . ?
C32 C34 C35 C36 -175.6(5) . . . . ?
C32 C31 C30 C29 -1.9(8) . . . . ?
C32 C31 C30 C44 176.0(5) . . . . ?
N25 C24 C23 N22 4.3(9) . . . . ?
N25 C24 C23 C12 -177.7(5) . . . . ?
C68 C73 C72 C74 -175.5(5) . . . . ?
C68 C73 C72 C71 3.5(8) . . . . ?
C68 C66 C65 N64 -179.7(5) . . . . ?
C68 C69 C70 C71 0.9(8) . . . . ?
C68 C69 C70 C80 178.8(5) . . . . ?
C50 N49 C61 C56 6.2(6) . . . . ?
C50 N49 C61 C60 -168.4(5) . . . . ?
C50 C55 C54 C53 -2.5(8) . . . . ?
C50 C51 C52 C53 -1.1(8) . . . . ?
C56 C61 C60 C62 -167.5(5) . . . . ?
C56 C61 C60 C59 9.6(7) . . . . ?
C56 C55 C54 C53 173.1(6) . . . . ?
C56 C57 C58 C59 5.0(8) . . . . ?
C56 C57 C58 C84 -176.3(5) . . . . ?
C28 C33 C32 C34 177.8(5) . . . . ?
C28 C33 C32 C31 -2.3(8) . . . . ?
C28 C27 C26 N25 179.9(5) . . . . ?
C28 C29 C30 C31 0.4(8) . . . . ?
C28 C29 C30 C44 -177.5(5) . . . . ?
C13 N1 C2 C7 4.8(6) . . . . ?
C13 N1 C2 C3 -170.8(6) . . . . ?
C13 C12 C23 N22 22.5(8) . . . . ?
C13 C12 C23 C24 -155.4(6) . . . . ?
C13 C12 C11 C10 3.3(9) . . . . ?
C13 C8 C9 C10 -0.4(9) . . . . ?
C72 C73 C68 C66 179.0(5) . . . . ?
C72 C73 C68 C69 -1.0(8) . . . . ?
C72 C74 C75 C76 177.5(5) . . . . ?
C55 C50 C51 C52 -2.6(8) . . . . ?
C55 C56 C57 C58 -176.7(6) . . . . ?
C55 C54 C53 C52 -1.1(8) . . . . ?
C55 C54 C53 C88 -179.3(5) . . . . ?
C34 C39 C38 C37 3.5(8) . . . . ?
C34 C32 C31 C30 -177.3(5) . . . . ?
C34 C35 C36 C37 2.0(8) . . . . ?
C27 N22 C23 C12 176.6(5) . . . . ?
C27 N22 C23 C24 -5.4(8) . . . . ?
C27 C28 C29 C30 -179.4(5) . . . . ?
C66 N67 C62 C63 7.4(7) . . . . ?
C66 N67 C62 C60 -175.2(5) . . . . ?
C66 C68 C69 C70 178.8(5) . . . . ?
C78 C79 C74 C72 -175.5(5) . . . . ?
C78 C79 C74 C75 3.1(8) . . . . ?
C78 C77 C76 C75 0.9(8) . . . . ?
C78 C77 C92 C93 -156.3(5) . . . . ?
C78 C77 C92 C94 -33.3(7) . . . . ?
C78 C77 C92 C95 84.8(6) . . . . ?
C51 C50 C55 C56 -172.3(5) . . . . ?
C51 C50 C55 C54 4.4(8) . . . . ?
C51 C52 C53 C54 2.9(9) . . . . ?
C51 C52 C53 C88 -178.7(5) . . . . ?
C63 N64 C65 C66 2.6(8) . . . . ?
C63 C62 C60 C61 153.8(5) . . . . ?
C63 C62 C60 C59 -23.2(8) . . . . ?
C74 C79 C78 C77 -3.4(8) . . . . ?
C74 C72 C71 C70 175.0(5) . . . . ?
C74 C75 C76 C77 -1.1(9) . . . . ?
C29 C28 C27 N22 179.1(5) . . . . ?
C29 C28 C27 C26 0.1(9) . . . . ?
C29 C30 C44 C47 -173.4(5) . . . . ?
C29 C30 C44 C46 -52.8(7) . . . . ?
C29 C30 C44 C45 67.2(6) . . . . ?
C69 C68 C66 N67 -177.9(5) . . . . ?
C69 C68 C66 C65 1.7(9) . . . . ?
C69 C70 C71 C72 1.7(8) . . . . ?
C69 C70 C80 C83 57.4(7) . . . . ?
C69 C70 C80 C81 178.2(5) . . . . ?
C69 C70 C80 C82 -61.9(7) . . . . ?
C62 N67 C66 C68 174.5(5) . . . . ?
C62 N67 C66 C65 -5.1(7) . . . . ?
C62 C60 C59 C58 174.3(5) . . . . ?
C60 C61 C56 C55 169.6(5) . . . . ?
C60 C61 C56 C57 -9.2(8) . . . . ?
C60 C59 C58 C57 -4.4(8) . . . . ?
C60 C59 C58 C84 176.9(5) . . . . ?
C12 C13 C8 C7 -172.9(5) . . . . ?
C12 C13 C8 C9 6.6(8) . . . . ?
C12 C11 C10 C9 2.7(9) . . . . ?
C12 C11 C10 C48 -173.3(6) . . . . ?
C31 C32 C34 C39 179.0(5) . . . . ?
C31 C32 C34 C35 -3.9(9) . . . . ?
C31 C30 C44 C47 8.7(7) . . . . ?
C31 C30 C44 C46 129.4(6) . . . . ?
C31 C30 C44 C45 -110.7(6) . . . . ?
C38 C39 C34 C32 173.3(5) . . . . ?
C38 C39 C34 C35 -4.0(8) . . . . ?
C38 C37 C36 C35 -2.6(8) . . . . ?
C38 C37 C40 C41 152.2(5) . . . . ?
C38 C37 C40 C42 -87.5(6) . . . . ?
C38 C37 C40 C43 30.8(7) . . . . ?
C7 C2 C3 C4 4.0(8) . . . . ?
C7 C8 C9 C10 179.0(6) . . . . ?
C7 C6 C5 C4 1.5(9) . . . . ?
C7 C6 C5 C14 -179.3(6) . . . . ?
C57 C56 C55 C50 -178.8(6) . . . . ?
C57 C56 C55 C54 5.2(11) . . . . ?
C57 C58 C84 C86 129.2(6) . . . . ?
C57 C58 C84 C87 -109.8(6) . . . . ?
C57 C58 C84 C85 10.3(8) . . . . ?
C2 N1 C13 C12 171.9(6) . . . . ?
C2 N1 C13 C8 -6.3(6) . . . . ?
C2 C7 C8 C13 -2.4(6) . . . . ?
C2 C7 C8 C9 178.1(6) . . . . ?
C2 C7 C6 C5 2.4(9) . . . . ?
C2 C3 C4 C5 -0.1(9) . . . . ?
C65 N64 C63 C62 -0.1(8) . . . . ?
C3 C4 C5 C6 -2.6(9) . . . . ?
C3 C4 C5 C14 178.1(6) . . . . ?
C8 C13 C12 C23 167.8(5) . . . . ?
C8 C13 C12 C11 -7.8(8) . . . . ?
C8 C7 C2 N1 -1.4(6) . . . . ?
C8 C7 C2 C3 174.6(5) . . . . ?
C8 C7 C6 C5 -177.3(6) . . . . ?
C8 C9 C10 C11 -4.2(9) . . . . ?
C8 C9 C10 C48 171.8(6) . . . . ?
C24 N25 C26 C27 -2.2(8) . . . . ?
C71 C72 C74 C79 -178.6(5) . . . . ?
C71 C72 C74 C75 2.9(10) . . . . ?
C71 C70 C80 C83 -124.9(6) . . . . ?
C71 C70 C80 C81 -4.1(8) . . . . ?
C71 C70 C80 C82 115.8(6) . . . . ?
C26 N25 C24 C23 -0.5(9) . . . . ?
C6 C7 C2 N1 178.8(5) . . . . ?
C6 C7 C2 C3 -5.2(8) . . . . ?
C6 C7 C8 C13 177.3(6) . . . . ?
C6 C7 C8 C9 -2.1(12) . . . . ?
C6 C5 C14 C17 -4.4(9) . . . . ?
C6 C5 C14 C16 118.3(7) . . . . ?
C6 C5 C14 C15 -123.3(7) . . . . ?
C52 C53 C88 C89 177.2(5) . . . . ?
C52 C53 C88 C90 57.6(7) . . . . ?
C52 C53 C88 C91 -61.8(7) . . . . ?
C23 N22 C27 C28 -176.1(5) . . . . ?
C23 N22 C27 C26 3.0(8) . . . . ?
C23 C12 C11 C10 -172.5(6) . . . . ?
C54 C53 C88 C89 -4.5(8) . . . . ?
C54 C53 C88 C90 -124.2(6) . . . . ?
C54 C53 C88 C91 116.5(6) . . . . ?
C4 C5 C14 C17 174.8(6) . . . . ?
C4 C5 C14 C16 -62.5(8) . . . . ?
C4 C5 C14 C15 55.9(8) . . . . ?
C9 C10 C48 C19 33.9(9) . . . . ?
C9 C10 C48 C21 164.3(8) . . . . ?
C9 C10 C48 C20 -79.0(8) . . . . ?
C59 C58 C84 C86 -52.1(7) . . . . ?
C59 C58 C84 C87 68.9(6) . . . . ?
C59 C58 C84 C85 -171.0(5) . . . . ?
C36 C37 C40 C41 -34.1(7) . . . . ?
C36 C37 C40 C42 86.3(7) . . . . ?
C36 C37 C40 C43 -155.4(6) . . . . ?
C76 C77 C92 C93 29.8(7) . . . . ?
C76 C77 C92 C94 152.8(5) . . . . ?
C76 C77 C92 C95 -89.1(6) . . . . ?
C11 C12 C23 N22 -162.0(5) . . . . ?
C11 C12 C23 C24 20.1(8) . . . . ?
C11 C10 C48 C19 -150.2(6) . . . . ?
C11 C10 C48 C21 -19.8(11) . . . . ?
C11 C10 C48 C20 96.9(7) . . . . ?
C80 C70 C71 C72 -176.1(5) . . . . ?
C92 C77 C76 C75 174.9(5) . . . . ?
C40 C37 C36 C35 -176.5(5) . . . . ?
